data_7717462
loop_
_publ_author_name
'Vasileva, Alena A.'
'Demakov, Pavel A.'
'Guselnikova, Tatiana Y.'
'Ryadun, Alexey A.'
'Fedin, Vladimir P.'
'Dybtsev, Danil N.'

_publ_section_title
;
 Solvatomorphic Phase Transitions and Tunable Luminescence Emission in
 Lanthanide Metal-Organic Frameworks
;
_journal_name_full 'Dalton Transactions'
_journal_paper_doi 10.1039/D4DT02613F
_journal_year 2024
_chemical_formula_sum 'C46 H50 N8 O16 Sm2'
_chemical_formula_weight 1271.64
_space_group_crystal_system triclinic
_space_group_IT_number 2
_space_group_name_Hall '-P 1'
_space_group_name_H-M_alt 'P -1'
_atom_sites_solution_hydrogens geom
_atom_sites_solution_primary dual
_atom_sites_solution_secondary difmap
_audit_creation_method SHELXL-2018/3
_audit_update_record
;
2024-09-04 deposited with the CCDC.	2024-11-07 downloaded from the CCDC.
;
_cell_angle_alpha 68.299(3)
_cell_angle_beta 68.228(2)
_cell_angle_gamma 81.243(2)
_cell_formula_units_Z 1
_cell_length_a 10.3761(3)
_cell_length_b 10.7077(3)
_cell_length_c 12.8832(4)
_cell_measurement_reflns_used 6011
_cell_measurement_temperature 293(2)
_cell_measurement_theta_max 28.75
_cell_measurement_theta_min 2.88
_cell_volume 1234.87(7)
_computing_cell_refinement 'CrysAlisPro 1.171.41.116a (Rigaku OD, 2021)'
_computing_data_collection 'CrysAlisPro 1.171.41.116a (Rigaku OD, 2021)'
_computing_data_reduction 'CrysAlisPro 1.171.41.116a (Rigaku OD, 2021)'
_computing_molecular_graphics 'ShelXle (H\"ubschle, 2011)'
_computing_publication_material 'CIFTAB (Sheldrick, 2015)'
_computing_structure_refinement 'SHELXL-2018/3 (Sheldrick, 2018)'
_computing_structure_solution 'SHELXT-2018 (Sheldrick, 2015)'
_diffrn_ambient_temperature 293(2)
_diffrn_detector 'CCD plate'
_diffrn_detector_area_resol_mean 10.6
_diffrn_detector_type AtlasS2
_diffrn_measured_fraction_theta_full 1.000
_diffrn_measured_fraction_theta_max 1.000
_diffrn_measurement_device 'four-circle diffractometer'
_diffrn_measurement_device_type 'New Xcalibur, AtlasS2'
_diffrn_measurement_method '\w scans'
_diffrn_radiation_monochromator graphite
_diffrn_radiation_probe x-ray
_diffrn_radiation_source 'fine-focus sealed tube'
_diffrn_radiation_type MoK\a
_diffrn_radiation_wavelength 0.71073
_diffrn_reflns_av_R_equivalents 0.0233
_diffrn_reflns_av_unetI/netI 0.0338
_diffrn_reflns_Laue_measured_fraction_full 1.000
_diffrn_reflns_Laue_measured_fraction_max 1.000
_diffrn_reflns_limit_h_max 10
_diffrn_reflns_limit_h_min -12
_diffrn_reflns_limit_k_max 12
_diffrn_reflns_limit_k_min -12
_diffrn_reflns_limit_l_max 15
_diffrn_reflns_limit_l_min -15
_diffrn_reflns_number 9099
_diffrn_reflns_point_group_measured_fraction_full 1.000
_diffrn_reflns_point_group_measured_fraction_max 1.000
_diffrn_reflns_theta_full 25.24
_diffrn_reflns_theta_max 25.35
_diffrn_reflns_theta_min 2.05
_diffrn_source 'sealed X-ray tube'
_exptl_absorpt_coefficient_mu 2.432
_exptl_absorpt_correction_T_max 1.00000
_exptl_absorpt_correction_T_min 0.98347
_exptl_absorpt_correction_type multi-scan
_exptl_absorpt_process_details
;
CrysAlisPro 1.171.41.116a (Rigaku Oxford Diffraction, 2021)
Empirical absorption correction using spherical harmonics,
implemented in SCALE3 ABSPACK scaling algorithm.
;
_exptl_crystal_colour colorless
_exptl_crystal_density_diffrn 1.710
_exptl_crystal_description stick
_exptl_crystal_F_000 634
_exptl_crystal_preparation Luminescent
_exptl_crystal_recrystallization_method 'Re-crystallisation from solvent: N,N-dimethylformamide (DMF)'
_exptl_crystal_size_max 0.32
_exptl_crystal_size_mid 0.11
_exptl_crystal_size_min 0.10
_refine_diff_density_max 0.614
_refine_diff_density_min -0.635
_refine_diff_density_rms 0.076
_refine_ls_extinction_method none
_refine_ls_goodness_of_fit_ref 1.051
_refine_ls_hydrogen_treatment constr
_refine_ls_matrix_type full
_refine_ls_number_parameters 416
_refine_ls_number_reflns 4520
_refine_ls_number_restraints 504
_refine_ls_restrained_S_all 1.041
_refine_ls_R_factor_all 0.0262
_refine_ls_R_factor_gt 0.0233
_refine_ls_shift/su_max 0.003
_refine_ls_shift/su_mean 0.000
_refine_ls_structure_factor_coef Fsqd
_refine_ls_weighting_details 'w=1/[\s^2^(Fo^2^)+(0.0238P)^2^+0.7560P] where P=(Fo^2^+2Fc^2^)/3'
_refine_ls_weighting_scheme calc
_refine_ls_wR_factor_gt 0.0540
_refine_ls_wR_factor_ref 0.0552
_reflns_Friedel_coverage 0.000
_reflns_number_gt 4223
_reflns_number_total 4520
_reflns_threshold_expression 'I > 2\s(I)'
_cod_data_source_file d4dt02613f2.cif
_cod_data_source_block dp738-5_auto
_cod_database_code 7717462
_shelx_shelxl_version_number 2018/3
_shelx_space_group_comment
;
The symmetry employed for this shelxl refinement is uniquely defined
by the following loop, which should always be used as a source of
symmetry information in preference to the above space-group names.
They are only intended as comments.
;
_shelx_estimated_absorpt_t_min 0.510
_shelx_estimated_absorpt_t_max 0.793

loop_
_space_group_symop_operation_xyz
'x, y, z'
'-x, -y, -z'

loop_
_atom_site_label
_atom_site_type_symbol
_atom_site_fract_x
_atom_site_fract_y
_atom_site_fract_z
_atom_site_U_iso_or_equiv
_atom_site_adp_type
_atom_site_occupancy
_atom_site_site_symmetry_order
_atom_site_calc_flag
_atom_site_refinement_flags_posn
_atom_site_refinement_flags_adp
_atom_site_refinement_flags_occupancy
_atom_site_disorder_assembly
_atom_site_disorder_group
Sm01 Sm 0.43127(2) 0.90840(2) 0.67396(2) 0.02345(6) Uani 1 1 d . . . . .
O1N O 0.1675(3) 0.9111(3) 0.7637(2) 0.0494(6) Uani 1 1 d . . . . .
O2N O 0.2660(3) 0.7170(3) 0.7795(3) 0.0578(7) Uani 1 1 d . . . . .
N1N N 0.1547(4) 0.7873(4) 0.8022(3) 0.0547(9) Uani 1 1 d . . . . .
O3N O 0.0422(4) 0.7333(4) 0.8584(4) 0.1100(15) Uani 1 1 d . . . . .
N1 N 0.3562(3) 0.9228(3) 0.8848(2) 0.0404(7) Uani 1 1 d . . . . .
C30 C 0.2639(5) 1.0138(4) 0.9164(3) 0.0569(11) Uani 1 1 d . . . . .
H30 H 0.219166 1.067180 0.863928 0.068 Uiso 1 1 calc R U . . .
C31 C 0.2304(5) 1.0333(5) 1.0256(4) 0.0744(14) Uani 1 1 d . . . . .
H31 H 0.163232 1.096840 1.045207 0.089 Uiso 1 1 calc R U . . .
C32 C 0.2960(6) 0.9595(5) 1.1011(4) 0.0748(15) Uani 1 1 d . . . . .
H32 H 0.276975 0.973743 1.172281 0.090 Uiso 1 1 calc R U . . .
C33 C 0.3934(5) 0.8606(5) 1.0724(3) 0.0598(12) Uani 1 1 d . . . . .
C34 C 0.4654(6) 0.7756(6) 1.1491(4) 0.0828(17) Uani 1 1 d . . . . .
H34 H 0.448594 0.786287 1.221447 0.099 Uiso 1 1 calc R U . . .
C35 C 0.5548(6) 0.6827(6) 1.1201(4) 0.0821(16) Uani 1 1 d . . . . .
H35 H 0.600017 0.629690 1.172213 0.099 Uiso 1 1 calc R U . . .
C36 C 0.5844(5) 0.6611(5) 1.0099(3) 0.0582(11) Uani 1 1 d . . . . .
C37 C 0.6759(5) 0.5614(5) 0.9774(4) 0.0732(14) Uani 1 1 d . . . . .
H37 H 0.722616 0.505593 1.027379 0.088 Uiso 1 1 calc R U . . .
C38 C 0.6960(5) 0.5468(5) 0.8733(4) 0.0684(13) Uani 1 1 d . . . . .
H38 H 0.756222 0.480152 0.850955 0.082 Uiso 1 1 calc R U . . .
C39 C 0.6261(4) 0.6321(4) 0.7987(4) 0.0503(10) Uani 1 1 d . . . . .
H39 H 0.642199 0.621067 0.726535 0.060 Uiso 1 1 calc R U . . .
C3A C 0.5164(4) 0.7428(4) 0.9309(3) 0.0422(9) Uani 1 1 d . . . . .
C3B C 0.4197(4) 0.8448(4) 0.9624(3) 0.0423(9) Uani 1 1 d . . . . .
N2 N 0.5382(3) 0.7274(3) 0.8257(2) 0.0363(6) Uani 1 1 d . . . . .
O11 O 0.5605(2) 0.7623(2) 0.57039(18) 0.0355(5) Uani 1 1 d . . . . .
C11 C 0.5889(3) 0.7610(3) 0.4660(3) 0.0303(7) Uani 1 1 d . . . . .
O12 O 0.6267(2) 0.8610(2) 0.37250(19) 0.0348(5) Uani 1 1 d . . . . .
C12 C 0.5660(4) 0.6314(3) 0.4544(3) 0.0345(8) Uani 1 1 d . . . . .
H12 H 0.616226 0.636172 0.371964 0.041 Uiso 1 1 calc R U . . .
C13 C 0.6175(4) 0.5070(3) 0.5352(3) 0.0421(9) Uani 1 1 d . . . . .
H13A H 0.571333 0.501862 0.617327 0.051 Uiso 1 1 calc R U . . .
H13B H 0.716477 0.513406 0.516012 0.051 Uiso 1 1 calc R U . . .
C14 C 0.4115(4) 0.6202(3) 0.4799(3) 0.0410(8) Uani 1 1 d . . . . .
H14A H 0.380610 0.698583 0.426029 0.049 Uiso 1 1 calc R U . . .
H14B H 0.359454 0.618086 0.560511 0.049 Uiso 1 1 calc R U . . .
O21 O 0.3678(2) 0.9575(2) 0.50441(18) 0.0295(5) Uani 1 1 d . . . . .
C21 C 0.2970(3) 0.9735(3) 0.4377(3) 0.0263(7) Uani 1 1 d . . . . .
O22 O 0.3559(2) 1.0109(2) 0.32751(19) 0.0359(5) Uani 1 1 d . . . . .
C22 C 0.1429(3) 0.9562(3) 0.4945(3) 0.0293(7) Uani 1 1 d . . . . .
H22 H 0.123953 0.881048 0.569967 0.035 Uiso 1 1 calc R U . . .
C23 C 0.0799(3) 1.0844(3) 0.5213(3) 0.0368(8) Uani 1 1 d . . . . .
H23A H 0.120074 1.099274 0.572710 0.044 Uiso 1 1 calc R U . . .
H23B H 0.101615 1.160743 0.447814 0.044 Uiso 1 1 calc R U . . .
C24 C 0.0770(3) 0.9269(4) 0.4184(3) 0.0372(8) Uani 1 1 d . . . . .
H24A H 0.115569 0.843534 0.405015 0.045 Uiso 1 1 calc R U . . .
H24B H 0.098534 0.998432 0.341710 0.045 Uiso 1 1 calc R U . . .
O1G O 1.0525(15) 0.6013(14) 0.6130(13) 0.124(3) Uani 0.3333 1 d D U P A 1
C1G C 1.0506(13) 0.5421(16) 0.6860(15) 0.103(3) Uani 0.3333 1 d D U P A 1
H1G H 1.071082 0.583774 0.729740 0.124 Uiso 0.3333 1 calc R U P A 1
N1G N 1.0259(18) 0.4101(17) 0.7468(15) 0.092(2) Uani 0.3333 1 d D U P A 1
C2G C 1.020(2) 0.3511(18) 0.8672(14) 0.109(3) Uani 0.3333 1 d D U P A 1
H2GA H 1.064197 0.408746 0.885482 0.164 Uiso 0.3333 1 calc R U P A 1
H2GB H 1.066700 0.265179 0.878664 0.164 Uiso 0.3333 1 calc R U P A 1
H2GC H 0.924666 0.339719 0.918722 0.164 Uiso 0.3333 1 calc R U P A 1
C3G C 0.986(3) 0.3283(19) 0.698(2) 0.104(3) Uani 0.3333 1 d D U P A 1
H3G1 H 0.886109 0.325487 0.724603 0.156 Uiso 0.3333 1 calc R U P A 1
H3G2 H 1.022493 0.238769 0.722991 0.156 Uiso 0.3333 1 calc R U P A 1
H3G3 H 1.021035 0.365815 0.612382 0.156 Uiso 0.3333 1 calc R U P A 1
O1G' O 1.1268(14) 0.3290(15) 0.8599(12) 0.138(3) Uani 0.3333 1 d D U P B 2
C1G' C 1.0942(14) 0.4040(17) 0.8136(13) 0.103(3) Uani 0.3333 1 d D U P B 2
H1G' H 1.099757 0.482121 0.827245 0.123 Uiso 0.3333 1 calc R U P B 2
N1G' N 1.0394(18) 0.4227(16) 0.7291(18) 0.092(2) Uani 0.3333 1 d D U P B 2
C2G' C 1.007(2) 0.5556(17) 0.6625(18) 0.106(3) Uani 0.3333 1 d D U P B 2
H2GD H 0.909361 0.562683 0.674081 0.159 Uiso 0.3333 1 calc R U P B 2
H2GE H 1.059208 0.574106 0.579620 0.159 Uiso 0.3333 1 calc R U P B 2
H2GF H 1.029572 0.619265 0.689165 0.159 Uiso 0.3333 1 calc R U P B 2
C3G' C 1.022(3) 0.317(2) 0.693(2) 0.099(3) Uani 0.3333 1 d D U P B 2
H3G4 H 0.942823 0.336374 0.667862 0.149 Uiso 0.3333 1 calc R U P B 2
H3G5 H 1.009148 0.233454 0.758209 0.149 Uiso 0.3333 1 calc R U P B 2
H3G6 H 1.103641 0.309662 0.627801 0.149 Uiso 0.3333 1 calc R U P B 2
O1'' O 0.9902(15) 0.5720(14) 0.5851(11) 0.117(3) Uani 0.3333 1 d D U P C 3
C1'' C 0.9857(14) 0.4827(16) 0.6318(12) 0.116(3) Uani 0.3333 1 d D U P C 3
H1'' H 0.948313 0.430452 0.606504 0.139 Uiso 0.3333 1 calc R U P C 3
N1'' N 1.0210(18) 0.4091(13) 0.7293(15) 0.096(2) Uani 0.3333 1 d D U P C 3
C2'' C 0.996(2) 0.2677(14) 0.7801(16) 0.108(3) Uani 0.3333 1 d D U P C 3
H2'1 H 0.910980 0.250724 0.773976 0.162 Uiso 0.3333 1 calc R U P C 3
H2'2 H 0.987838 0.236262 0.862231 0.162 Uiso 0.3333 1 calc R U P C 3
H2'3 H 1.071276 0.221188 0.738005 0.162 Uiso 0.3333 1 calc R U P C 3
C3'' C 1.078(2) 0.4633(18) 0.7866(17) 0.113(3) Uani 0.3333 1 d D U P C 3
H3'1 H 1.177789 0.456703 0.755533 0.170 Uiso 0.3333 1 calc R U P C 3
H3'2 H 1.046108 0.414100 0.870499 0.170 Uiso 0.3333 1 calc R U P C 3
H3'3 H 1.050343 0.555996 0.772923 0.170 Uiso 0.3333 1 calc R U P C 3

loop_
_atom_site_aniso_label
_atom_site_aniso_U_11
_atom_site_aniso_U_22
_atom_site_aniso_U_33
_atom_site_aniso_U_23
_atom_site_aniso_U_13
_atom_site_aniso_U_12
Sm01 0.02464(10) 0.02670(9) 0.02095(9) -0.00900(7) -0.00882(7) -0.00105(6)
O1N 0.0406(16) 0.0533(16) 0.0496(16) -0.0159(14) -0.0117(13) -0.0017(13)
O2N 0.0512(18) 0.0453(15) 0.0663(19) -0.0097(14) -0.0137(15) -0.0118(13)
N1N 0.040(2) 0.072(3) 0.046(2) -0.0182(19) -0.0033(16) -0.0200(19)
O3N 0.055(2) 0.111(3) 0.135(4) -0.045(3) 0.020(2) -0.046(2)
N1 0.0468(19) 0.0464(17) 0.0289(15) -0.0163(14) -0.0095(14) -0.0031(14)
C30 0.068(3) 0.058(2) 0.042(2) -0.028(2) -0.006(2) 0.003(2)
C31 0.083(4) 0.085(3) 0.055(3) -0.046(3) 0.002(3) -0.009(3)
C32 0.093(4) 0.097(4) 0.034(2) -0.035(3) 0.002(2) -0.030(3)
C33 0.073(3) 0.080(3) 0.0256(19) -0.014(2) -0.007(2) -0.032(2)
C34 0.106(5) 0.120(5) 0.029(2) -0.015(3) -0.029(3) -0.033(4)
C35 0.094(4) 0.115(5) 0.039(3) 0.001(3) -0.041(3) -0.028(4)
C36 0.061(3) 0.071(3) 0.039(2) 0.004(2) -0.029(2) -0.019(2)
C37 0.070(3) 0.078(3) 0.065(3) 0.008(3) -0.047(3) -0.003(3)
C38 0.066(3) 0.058(3) 0.074(3) -0.006(2) -0.038(3) 0.014(2)
C39 0.056(3) 0.045(2) 0.051(2) -0.0111(19) -0.028(2) 0.0082(19)
C3A 0.048(2) 0.048(2) 0.0294(18) 0.0000(16) -0.0192(17) -0.0156(17)
C3B 0.051(2) 0.054(2) 0.0232(17) -0.0092(16) -0.0110(16) -0.0182(18)
N2 0.0428(18) 0.0370(15) 0.0310(15) -0.0059(13) -0.0189(13) -0.0044(13)
O11 0.0483(15) 0.0300(11) 0.0307(12) -0.0134(10) -0.0155(11) 0.0053(10)
C11 0.0292(18) 0.0303(17) 0.0325(18) -0.0152(15) -0.0094(14) 0.0048(14)
O12 0.0414(14) 0.0273(11) 0.0301(12) -0.0092(10) -0.0073(10) 0.0004(10)
C12 0.044(2) 0.0302(16) 0.0285(17) -0.0132(14) -0.0092(15) 0.0017(15)
C13 0.050(2) 0.0317(18) 0.055(2) -0.0188(17) -0.0284(19) 0.0071(16)
C14 0.053(2) 0.0273(16) 0.051(2) -0.0156(16) -0.0268(19) 0.0063(16)
O21 0.0255(12) 0.0392(12) 0.0304(11) -0.0154(10) -0.0136(10) -0.0003(9)
C21 0.0267(17) 0.0269(15) 0.0309(17) -0.0123(14) -0.0138(14) -0.0005(13)
O22 0.0276(12) 0.0553(14) 0.0275(12) -0.0134(11) -0.0116(10) -0.0054(11)
C22 0.0253(17) 0.0383(17) 0.0299(16) -0.0139(14) -0.0128(14) -0.0020(13)
C23 0.0298(19) 0.048(2) 0.047(2) -0.0286(18) -0.0165(16) -0.0005(15)
C24 0.0265(18) 0.051(2) 0.049(2) -0.0323(18) -0.0144(16) 0.0007(15)
O1G 0.110(5) 0.113(4) 0.126(5) -0.028(4) -0.029(4) 0.002(4)
C1G 0.101(4) 0.099(4) 0.107(4) -0.034(4) -0.035(3) 0.003(4)
N1G 0.096(3) 0.093(3) 0.102(3) -0.046(3) -0.039(3) 0.001(3)
C2G 0.101(4) 0.109(4) 0.113(4) -0.034(4) -0.040(4) 0.009(4)
C3G 0.107(5) 0.094(4) 0.109(4) -0.042(4) -0.027(4) -0.004(4)
O1G' 0.126(5) 0.130(5) 0.132(5) -0.029(4) -0.033(4) 0.002(5)
C1G' 0.101(4) 0.095(4) 0.110(4) -0.033(4) -0.039(4) 0.005(4)
N1G' 0.096(3) 0.092(3) 0.103(3) -0.046(3) -0.038(3) 0.000(3)
C2G' 0.105(4) 0.100(4) 0.110(4) -0.037(4) -0.031(4) -0.004(4)
C3G' 0.102(5) 0.093(4) 0.107(4) -0.042(4) -0.031(4) -0.002(4)
O1'' 0.121(5) 0.104(5) 0.113(5) -0.027(4) -0.038(4) 0.006(4)
C1'' 0.112(4) 0.105(4) 0.114(4) -0.033(4) -0.027(4) 0.003(4)
N1'' 0.097(4) 0.093(3) 0.104(4) -0.042(3) -0.034(3) 0.003(3)
C2'' 0.105(4) 0.101(4) 0.114(4) -0.038(4) -0.033(4) 0.000(4)
C3'' 0.105(4) 0.108(4) 0.117(4) -0.034(4) -0.033(4) 0.002(4)

loop_
_atom_type_symbol
_atom_type_description
_atom_type_scat_dispersion_real
_atom_type_scat_dispersion_imag
_atom_type_scat_source
C C 0.0033 0.0016 'International Tables Vol C Tables 4.2.6.8 and 6.1.1.4'
H H 0.0000 0.0000 'International Tables Vol C Tables 4.2.6.8 and 6.1.1.4'
N N 0.0061 0.0033 'International Tables Vol C Tables 4.2.6.8 and 6.1.1.4'
O O 0.0106 0.0060 'International Tables Vol C Tables 4.2.6.8 and 6.1.1.4'
Sm Sm -0.1638 3.4418 'International Tables Vol C Tables 4.2.6.8 and 6.1.1.4'

loop_
_geom_angle_atom_site_label_1
_geom_angle_atom_site_label_2
_geom_angle_atom_site_label_3
_geom_angle
_geom_angle_site_symmetry_1
_geom_angle_site_symmetry_3
_geom_angle_publ_flag
O12 Sm01 O21 77.24(7) 2_676 . ?
O12 Sm01 O11 137.32(7) 2_676 . ?
O21 Sm01 O11 72.13(7) . . ?
O12 Sm01 O22 81.42(8) 2_676 2_676 ?
O21 Sm01 O22 124.85(7) . 2_676 ?
O11 Sm01 O22 92.28(8) . 2_676 ?
O12 Sm01 O2N 126.76(9) 2_676 . ?
O21 Sm01 O2N 88.75(9) . . ?
O11 Sm01 O2N 81.90(9) . . ?
O22 Sm01 O2N 142.40(9) 2_676 . ?
O12 Sm01 O1N 76.55(8) 2_676 . ?
O21 Sm01 O1N 78.43(8) . . ?
O11 Sm01 O1N 123.78(8) . . ?
O22 Sm01 O1N 143.15(8) 2_676 . ?
O2N Sm01 O1N 50.26(9) . . ?
O12 Sm01 O21 71.16(7) 2_676 2_676 ?
O21 Sm01 O21 73.85(8) . 2_676 ?
O11 Sm01 O21 72.23(7) . 2_676 ?
O22 Sm01 O21 51.13(6) 2_676 2_676 ?
O2N Sm01 O21 152.15(8) . 2_676 ?
O1N Sm01 O21 141.11(7) . 2_676 ?
O12 Sm01 N1 81.24(8) 2_676 . ?
O21 Sm01 N1 145.44(8) . . ?
O11 Sm01 N1 138.65(8) . . ?
O22 Sm01 N1 77.36(8) 2_676 . ?
O2N Sm01 N1 82.81(9) . . ?
O1N Sm01 N1 70.41(9) . . ?
O21 Sm01 N1 123.66(8) 2_676 . ?
O12 Sm01 N2 136.42(8) 2_676 . ?
O21 Sm01 N2 145.90(8) . . ?
O11 Sm01 N2 76.10(8) . . ?
O22 Sm01 N2 67.89(8) 2_676 . ?
O2N Sm01 N2 74.68(9) . . ?
O1N Sm01 N2 110.37(9) . . ?
O21 Sm01 N2 107.90(8) 2_676 . ?
N1 Sm01 N2 62.84(9) . . ?
O12 Sm01 C21 78.71(8) 2_676 2_676 ?
O21 Sm01 C21 99.97(8) . 2_676 ?
O11 Sm01 C21 78.14(8) . 2_676 ?
O22 Sm01 C21 25.48(7) 2_676 2_676 ?
O2N Sm01 C21 154.48(9) . 2_676 ?
O1N Sm01 C21 154.94(9) . 2_676 ?
O21 Sm01 C21 26.20(7) 2_676 2_676 ?
N1 Sm01 C21 101.95(9) . 2_676 ?
N2 Sm01 C21 85.15(9) . 2_676 ?
O12 Sm01 N1N 101.30(10) 2_676 . ?
O21 Sm01 N1N 83.49(8) . . ?
O11 Sm01 N1N 103.92(9) . . ?
O22 Sm01 N1N 150.95(8) 2_676 . ?
O2N Sm01 N1N 25.52(9) . . ?
O1N Sm01 N1N 24.75(9) . . ?
O21 Sm01 N1N 157.14(8) 2_676 . ?
N1 Sm01 N1N 74.56(9) . . ?
N2 Sm01 N1N 92.49(10) . . ?
C21 Sm01 N1N 176.43(8) 2_676 . ?
O12 Sm01 Sm01 69.97(5) 2_676 2_676 ?
O21 Sm01 Sm01 38.71(5) . 2_676 ?
O11 Sm01 Sm01 67.51(5) . 2_676 ?
O22 Sm01 Sm01 86.20(5) 2_676 2_676 ?
O2N Sm01 Sm01 124.24(7) . 2_676 ?
O1N Sm01 Sm01 112.75(6) . 2_676 ?
O21 Sm01 Sm01 35.13(4) 2_676 2_676 ?
N1 Sm01 Sm01 148.68(6) . 2_676 ?
N2 Sm01 Sm01 134.12(6) . 2_676 ?
C21 Sm01 Sm01 61.28(6) 2_676 2_676 ?
N1N Sm01 Sm01 122.14(7) . 2_676 ?
N1N O1N Sm01 96.0(2) . . ?
N1N O2N Sm01 96.9(2) . . ?
O3N N1N O1N 122.7(4) . . ?
O3N N1N O2N 120.6(4) . . ?
O1N N1N O2N 116.8(3) . . ?
O3N N1N Sm01 177.4(4) . . ?
O1N N1N Sm01 59.27(18) . . ?
O2N N1N Sm01 57.56(17) . . ?
C30 N1 C3B 118.0(3) . . ?
C30 N1 Sm01 121.3(2) . . ?
C3B N1 Sm01 120.5(2) . . ?
N1 C30 C31 123.0(4) . . ?
N1 C30 H30 118.5 . . ?
C31 C30 H30 118.5 . . ?
C32 C31 C30 119.4(4) . . ?
C32 C31 H31 120.3 . . ?
C30 C31 H31 120.3 . . ?
C31 C32 C33 119.8(4) . . ?
C31 C32 H32 120.1 . . ?
C33 C32 H32 120.1 . . ?
C32 C33 C3B 117.7(4) . . ?
C32 C33 C34 123.3(4) . . ?
C3B C33 C34 119.0(4) . . ?
C35 C34 C33 121.7(4) . . ?
C35 C34 H34 119.1 . . ?
C33 C34 H34 119.1 . . ?
C34 C35 C36 121.7(5) . . ?
C34 C35 H35 119.2 . . ?
C36 C35 H35 119.2 . . ?
C37 C36 C3A 118.0(4) . . ?
C37 C36 C35 123.3(4) . . ?
C3A C36 C35 118.8(5) . . ?
C38 C37 C36 119.4(4) . . ?
C38 C37 H37 120.3 . . ?
C36 C37 H37 120.3 . . ?
C37 C38 C39 119.7(4) . . ?
C37 C38 H38 120.1 . . ?
C39 C38 H38 120.1 . . ?
N2 C39 C38 123.1(4) . . ?
N2 C39 H39 118.5 . . ?
C38 C39 H39 118.5 . . ?
N2 C3A C36 122.1(4) . . ?
N2 C3A C3B 118.5(3) . . ?
C36 C3A C3B 119.4(3) . . ?
N1 C3B C33 122.2(4) . . ?
N1 C3B C3A 118.4(3) . . ?
C33 C3B C3A 119.4(4) . . ?
C39 N2 C3A 117.8(3) . . ?
C39 N2 Sm01 123.1(2) . . ?
C3A N2 Sm01 118.6(2) . . ?
C11 O11 Sm01 134.49(19) . . ?
O12 C11 O11 125.0(3) . . ?
O12 C11 C12 117.5(3) . . ?
O11 C11 C12 117.3(3) . . ?
C11 O12 Sm01 133.21(18) . 2_676 ?
C11 C12 C13 113.6(3) . . ?
C11 C12 C14 108.7(3) . . ?
C13 C12 C14 110.2(3) . . ?
C11 C12 H12 108.1 . . ?
C13 C12 H12 108.1 . . ?
C14 C12 H12 108.1 . . ?
C12 C13 C14 110.6(3) . 2_666 ?
C12 C13 H13A 109.5 . . ?
C14 C13 H13A 109.5 2_666 . ?
C12 C13 H13B 109.5 . . ?
C14 C13 H13B 109.5 2_666 . ?
H13A C13 H13B 108.1 . . ?
C12 C14 C13 111.1(3) . 2_666 ?
C12 C14 H14A 109.4 . . ?
C13 C14 H14A 109.4 2_666 . ?
C12 C14 H14B 109.4 . . ?
C13 C14 H14B 109.4 2_666 . ?
H14A C14 H14B 108.0 . . ?
C21 O21 Sm01 162.2(2) . . ?
C21 O21 Sm01 91.00(18) . 2_676 ?
Sm01 O21 Sm01 106.15(7) . 2_676 ?
O22 C21 O21 119.5(3) . . ?
O22 C21 C22 121.9(3) . . ?
O21 C21 C22 118.4(3) . . ?
O22 C21 Sm01 58.72(16) . 2_676 ?
O21 C21 Sm01 62.80(16) . 2_676 ?
C22 C21 Sm01 162.1(2) . 2_676 ?
C21 O22 Sm01 95.80(17) . 2_676 ?
C21 C22 C24 113.5(2) . . ?
C21 C22 C23 107.6(3) . . ?
C24 C22 C23 110.7(3) . . ?
C21 C22 H22 108.3 . . ?
C24 C22 H22 108.3 . . ?
C23 C22 H22 108.3 . . ?
C24 C23 C22 110.6(3) 2_576 . ?
C24 C23 H23A 109.5 2_576 . ?
C22 C23 H23A 109.5 . . ?
C24 C23 H23B 109.5 2_576 . ?
C22 C23 H23B 109.5 . . ?
H23A C23 H23B 108.1 . . ?
C22 C24 C23 110.9(3) . 2_576 ?
C22 C24 H24A 109.5 . . ?
C23 C24 H24A 109.5 2_576 . ?
C22 C24 H24B 109.5 . . ?
C23 C24 H24B 109.5 2_576 . ?
H24A C24 H24B 108.0 . . ?
O1G C1G N1G 136.5(17) . . ?
O1G C1G H1G 111.7 . . ?
N1G C1G H1G 111.7 . . ?
C1G N1G C2G 121.4(10) . . ?
C1G N1G C3G 120.8(10) . . ?
C2G N1G C3G 117.3(12) . . ?
N1G C2G H2GA 109.5 . . ?
N1G C2G H2GB 109.5 . . ?
H2GA C2G H2GB 109.5 . . ?
N1G C2G H2GC 109.5 . . ?
H2GA C2G H2GC 109.5 . . ?
H2GB C2G H2GC 109.5 . . ?
N1G C3G H3G1 109.5 . . ?
N1G C3G H3G2 109.5 . . ?
H3G1 C3G H3G2 109.5 . . ?
N1G C3G H3G3 109.5 . . ?
H3G1 C3G H3G3 109.5 . . ?
H3G2 C3G H3G3 109.5 . . ?
O1G' C1G' N1G' 131.8(17) . . ?
O1G' C1G' H1G' 114.1 . . ?
N1G' C1G' H1G' 114.1 . . ?
C1G' N1G' C2G' 119.9(9) . . ?
C1G' N1G' C3G' 123.7(11) . . ?
C2G' N1G' C3G' 116.2(13) . . ?
N1G' C2G' H2GD 109.5 . . ?
N1G' C2G' H2GE 109.5 . . ?
H2GD C2G' H2GE 109.5 . . ?
N1G' C2G' H2GF 109.5 . . ?
H2GD C2G' H2GF 109.5 . . ?
H2GE C2G' H2GF 109.5 . . ?
N1G' C3G' H3G4 109.5 . . ?
N1G' C3G' H3G5 109.5 . . ?
H3G4 C3G' H3G5 109.5 . . ?
N1G' C3G' H3G6 109.5 . . ?
H3G4 C3G' H3G6 109.5 . . ?
H3G5 C3G' H3G6 109.5 . . ?
O1'' C1'' N1'' 135.0(17) . . ?
O1'' C1'' H1'' 112.5 . . ?
N1'' C1'' H1'' 112.5 . . ?
C1'' N1'' C3'' 124.3(10) . . ?
C1'' N1'' C2'' 118.8(10) . . ?
C3'' N1'' C2'' 116.9(13) . . ?
N1'' C2'' H2'1 109.5 . . ?
N1'' C2'' H2'2 109.5 . . ?
H2'1 C2'' H2'2 109.5 . . ?
N1'' C2'' H2'3 109.5 . . ?
H2'1 C2'' H2'3 109.5 . . ?
H2'2 C2'' H2'3 109.5 . . ?
N1'' C3'' H3'1 109.5 . . ?
N1'' C3'' H3'2 109.5 . . ?
H3'1 C3'' H3'2 109.5 . . ?
N1'' C3'' H3'3 109.5 . . ?
H3'1 C3'' H3'3 109.5 . . ?
H3'2 C3'' H3'3 109.5 . . ?

loop_
_geom_bond_atom_site_label_1
_geom_bond_atom_site_label_2
_geom_bond_distance
_geom_bond_site_symmetry_2
_geom_bond_publ_flag
Sm01 O12 2.353(2) 2_676 yes
Sm01 O21 2.3650(19) . yes
Sm01 O11 2.367(2) . yes
Sm01 O22 2.482(2) 2_676 yes
Sm01 O2N 2.504(3) . yes
Sm01 O1N 2.546(3) . yes
Sm01 O21 2.570(2) 2_676 yes
Sm01 N1 2.591(3) . yes
Sm01 N2 2.638(3) . yes
Sm01 C21 2.889(3) 2_676 no
Sm01 N1N 2.946(3) . no
Sm01 Sm01 3.9473(3) 2_676 ?
O1N N1N 1.240(4) . ?
O2N N1N 1.279(4) . ?
N1N O3N 1.221(4) . ?
N1 C30 1.323(5) . ?
N1 C3B 1.355(4) . ?
C30 C31 1.406(5) . ?
C30 H30 0.9300 . ?
C31 C32 1.339(7) . ?
C31 H31 0.9300 . ?
C32 C33 1.402(7) . ?
C32 H32 0.9300 . ?
C33 C3B 1.409(5) . ?
C33 C34 1.428(7) . ?
C34 C35 1.314(8) . ?
C34 H34 0.9300 . ?
C35 C36 1.436(6) . ?
C35 H35 0.9300 . ?
C36 C37 1.393(7) . ?
C36 C3A 1.409(5) . ?
C37 C38 1.345(7) . ?
C37 H37 0.9300 . ?
C38 C39 1.397(5) . ?
C38 H38 0.9300 . ?
C39 N2 1.318(4) . ?
C39 H39 0.9300 . ?
C3A N2 1.358(4) . ?
C3A C3B 1.434(5) . ?
O11 C11 1.270(4) . ?
C11 O12 1.255(4) . ?
C11 C12 1.511(4) . ?
C12 C13 1.521(5) . ?
C12 C14 1.527(5) . ?
C12 H12 0.9800 . ?
C13 C14 1.532(4) 2_666 ?
C13 H13A 0.9700 . ?
C13 H13B 0.9700 . ?
C14 H14A 0.9700 . ?
C14 H14B 0.9700 . ?
O21 C21 1.276(3) . ?
C21 O22 1.249(4) . ?
C21 C22 1.499(4) . ?
C22 C24 1.522(4) . ?
C22 C23 1.529(4) . ?
C22 H22 0.9800 . ?
C23 C24 1.524(4) 2_576 ?
C23 H23A 0.9700 . ?
C23 H23B 0.9700 . ?
C24 H24A 0.9700 . ?
C24 H24B 0.9700 . ?
O1G C1G 0.915(13) . ?
C1G N1G 1.349(17) . ?
C1G H1G 0.9300 . ?
N1G C2G 1.423(11) . ?
N1G C3G 1.436(10) . ?
C2G H2GA 0.9600 . ?
C2G H2GB 0.9600 . ?
C2G H2GC 0.9600 . ?
C3G H3G1 0.9600 . ?
C3G H3G2 0.9600 . ?
C3G H3G3 0.9600 . ?
O1G' C1G' 0.909(13) . ?
C1G' N1G' 1.346(17) . ?
C1G' H1G' 0.9300 . ?
N1G' C2G' 1.429(12) . ?
N1G' C3G' 1.432(10) . ?
C2G' H2GD 0.9600 . ?
C2G' H2GE 0.9600 . ?
C2G' H2GF 0.9600 . ?
C3G' H3G4 0.9600 . ?
C3G' H3G5 0.9600 . ?
C3G' H3G6 0.9600 . ?
O1'' C1'' 0.920(13) . ?
C1'' N1'' 1.361(17) . ?
C1'' H1'' 0.9300 . ?
N1'' C3'' 1.409(12) . ?
N1'' C2'' 1.433(10) . ?
C2'' H2'1 0.9600 . ?
C2'' H2'2 0.9600 . ?
C2'' H2'3 0.9600 . ?
C3'' H3'1 0.9600 . ?
C3'' H3'2 0.9600 . ?
C3'' H3'3 0.9600 . ?
